data_7043678
loop_
_publ_author_name
'Skoch, Karel'
'Cisarova, Ivana'
'Schulz, Jiri'
'Siemeling, Ulrich'
'Stepnicka, Petr'

_publ_section_title
;
 Synthesis and characterization of
 1'-(diphenylphosphino)-1-isocyanoferrocene, an organometallic ligand
 combining two different soft donor moieties, and its Group 11 metal
 complexes
;
_journal_name_full 'Dalton Trans.'
_journal_paper_doi 10.1039/C7DT02336G
_journal_year 2017
_chemical_formula_moiety 'C92 H72 Ag2 Fe4 N4 P4, 2(F6 Sb), 3(C3 H6 O)'
_chemical_formula_sum 'C101 H90 Ag2 F12 Fe4 N4 O3 P4 Sb2'
_chemical_formula_weight 2442.29
_chemical_name_systematic
; 
 ? 
;
_space_group_crystal_system monoclinic
_space_group_IT_number 15
_space_group_name_Hall '-C 2yc'
_space_group_name_H-M_alt 'C 1 2/c 1'
_symmetry_space_group_name_Hall '-C 2yc'
_symmetry_space_group_name_H-M 'C 1 2/c 1'
_atom_sites_solution_hydrogens geom
_atom_sites_solution_primary direct
_atom_sites_solution_secondary difmap
_audit_creation_method SHELXL-97
_audit_update_record
;
2017-06-26 deposited with the CCDC.
2017-07-17 downloaded from the CCDC.
;
_cell_angle_alpha 90.00
_cell_angle_beta 127.1702(5)
_cell_angle_gamma 90.00
_cell_formula_units_Z 4
_cell_length_a 29.4021(5)
_cell_length_b 21.8753(4)
_cell_length_c 18.7554(3)
_cell_measurement_reflns_used 9944
_cell_measurement_temperature 150(2)
_cell_measurement_theta_max 27.49
_cell_measurement_theta_min 2.29
_cell_volume 9612.4(3)
_computing_cell_refinement 'SAINT V8.34A (Bruker AXS Inc., 2013)'
_computing_data_collection 'Bruker Instrument Service v2015.5.1.2'
_computing_data_reduction 'SAINT V8.34A (Bruker AXS Inc., 2013)'
_computing_molecular_graphics 'PLATON (Spek, 2003)'
_computing_publication_material 'PLATON (Spek, 2003)'
_computing_structure_refinement 'SHELXL-97 (Sheldrick, 1997)'
_computing_structure_solution 'SHELXS-97 (Sheldrick, 1990)'
_diffrn_ambient_temperature 150(2)
_diffrn_measured_fraction_theta_full 0.999
_diffrn_measured_fraction_theta_max 0.999
_diffrn_measurement_device_type 'Bruker APEX-II CCD'
_diffrn_measurement_method '\f and \w scans'
_diffrn_radiation_monochromator graphite
_diffrn_radiation_source 'fine-focus sealed tube'
_diffrn_radiation_type MoK\a
_diffrn_radiation_wavelength 0.71073
_diffrn_reflns_av_R_equivalents 0.0241
_diffrn_reflns_av_sigmaI/netI 0.0271
_diffrn_reflns_limit_h_max 37
_diffrn_reflns_limit_h_min -38
_diffrn_reflns_limit_k_max 27
_diffrn_reflns_limit_k_min -28
_diffrn_reflns_limit_l_max 24
_diffrn_reflns_limit_l_min -24
_diffrn_reflns_number 38105
_diffrn_reflns_theta_full 27.50
_diffrn_reflns_theta_max 27.50
_diffrn_reflns_theta_min 2.22
_exptl_absorpt_coefficient_mu 1.680
_exptl_absorpt_correction_T_max 0.787
_exptl_absorpt_correction_T_min 0.539
_exptl_absorpt_correction_type numerical
_exptl_absorpt_process_details 'SADABS V2014/5 (Bruker AXS Inc.)'
_exptl_crystal_colour orange
_exptl_crystal_density_diffrn 1.688
_exptl_crystal_density_method 'not measured'
_exptl_crystal_description prism
_exptl_crystal_F_000 4864
_exptl_crystal_size_max 0.42
_exptl_crystal_size_mid 0.19
_exptl_crystal_size_min 0.15
_refine_diff_density_max 1.786
_refine_diff_density_min -1.702
_refine_diff_density_rms 0.084
_refine_ls_extinction_method none
_refine_ls_goodness_of_fit_ref 1.067
_refine_ls_hydrogen_treatment constr
_refine_ls_matrix_type full
_refine_ls_number_parameters 600
_refine_ls_number_reflns 11055
_refine_ls_number_restraints 0
_refine_ls_restrained_S_all 1.067
_refine_ls_R_factor_all 0.0414
_refine_ls_R_factor_gt 0.0307
_refine_ls_shift/su_max 0.003
_refine_ls_shift/su_mean 0.000
_refine_ls_structure_factor_coef Fsqd
_refine_ls_weighting_details 'calc w=1/[\s^2^(Fo^2^)+(0.0353P)^2^+17.5340P] where P=(Fo^2^+2Fc^2^)/3'
_refine_ls_weighting_scheme calc
_refine_ls_wR_factor_gt 0.0730
_refine_ls_wR_factor_ref 0.0783
_reflns_number_gt 9073
_reflns_number_total 11055
_reflns_threshold_expression >2sigma(I)
_cod_data_source_file c7dt02336g2.cif
_cod_data_source_block ks493
_cod_database_code 7043678

loop_
_symmetry_equiv_pos_as_xyz
'x, y, z'
'-x, y, -z+1/2'
'x+1/2, y+1/2, z'
'-x+1/2, y+1/2, -z+1/2'
'-x, -y, -z'
'x, -y, z-1/2'
'-x+1/2, -y+1/2, -z'
'x+1/2, -y+1/2, z-1/2'

loop_
_atom_site_label
_atom_site_type_symbol
_atom_site_fract_x
_atom_site_fract_y
_atom_site_fract_z
_atom_site_U_iso_or_equiv
_atom_site_adp_type
_atom_site_occupancy
_atom_site_symmetry_multiplicity
_atom_site_calc_flag
_atom_site_refinement_flags
Ag1 Ag 1.0000 0.109378(12) 0.7500 0.02012(6) Uani 1 2 d S
Ag2 Ag 1.0000 0.347532(12) 0.7500 0.02094(7) Uani 1 2 d S
Fe1 Fe 0.821371(15) 0.157958(18) 0.67604(3) 0.02408(9) Uani 1 1 d .
Fe2 Fe 1.037746(15) 0.307041(16) 1.01960(2) 0.01916(8) Uani 1 1 d .
P1 P 0.92443(3) 0.04780(3) 0.74351(4) 0.01977(13) Uani 1 1 d .
P2 P 1.00347(3) 0.41341(3) 0.86223(4) 0.01823(13) Uani 1 1 d .
N1 N 0.88260(10) 0.26118(10) 0.65688(15) 0.0254(5) Uani 1 1 d .
N2 N 1.05536(9) 0.20000(10) 0.93335(14) 0.0219(4) Uani 1 1 d .
C1 C 0.83336(11) 0.22618(12) 0.61693(17) 0.0246(5) Uani 1 1 d .
C2 C 0.78700(14) 0.24082(16) 0.6187(2) 0.0410(8) Uani 1 1 d .
H2 H 0.7841 0.2750 0.6469 0.049 Uiso 1 1 calc R
C3 C 0.74623(13) 0.19418(19) 0.5699(2) 0.0525(10) Uani 1 1 d .
H3 H 0.7104 0.1916 0.5596 0.063 Uiso 1 1 calc R
C4 C 0.76696(13) 0.15194(17) 0.5388(2) 0.0444(9) Uani 1 1 d .
H4 H 0.7475 0.1164 0.5042 0.053 Uiso 1 1 calc R
C5 C 0.82154(11) 0.17148(13) 0.56768(17) 0.0260(6) Uani 1 1 d .
H5 H 0.8455 0.1519 0.5564 0.031 Uiso 1 1 calc R
C6 C 0.87801(11) 0.09146(12) 0.75741(17) 0.0229(5) Uani 1 1 d .
C7 C 0.89313(11) 0.14896(13) 0.80334(17) 0.0263(6) Uani 1 1 d .
H7 H 0.9279 0.1704 0.8289 0.032 Uiso 1 1 calc R
C8 C 0.84743(12) 0.16819(15) 0.8040(2) 0.0332(6) Uani 1 1 d .
H8 H 0.8462 0.2047 0.8302 0.040 Uiso 1 1 calc R
C9 C 0.80371(13) 0.12340(15) 0.7585(2) 0.0351(7) Uani 1 1 d .
H9 H 0.7681 0.1249 0.7491 0.042 Uiso 1 1 calc R
C10 C 0.82201(12) 0.07624(14) 0.72966(19) 0.0298(6) Uani 1 1 d .
H10 H 0.8009 0.0407 0.6975 0.036 Uiso 1 1 calc R
C11 C 0.92347(13) 0.28971(13) 0.68908(18) 0.0298(6) Uani 1 1 d .
C12 C 0.95583(11) -0.00811(12) 0.83436(17) 0.0237(5) Uani 1 1 d .
C13 C 0.93128(12) -0.02395(13) 0.87614(18) 0.0288(6) Uani 1 1 d .
H13 H 0.8964 -0.0055 0.8575 0.035 Uiso 1 1 calc R
C14 C 0.95775(13) -0.06672(14) 0.94515(19) 0.0364(7) Uani 1 1 d .
H14 H 0.9410 -0.0773 0.9738 0.044 Uiso 1 1 calc R
C15 C 1.00812(14) -0.09361(14) 0.9719(2) 0.0399(8) Uani 1 1 d .
H15 H 1.0260 -0.1229 1.0189 0.048 Uiso 1 1 calc R
C16 C 1.03302(13) -0.07836(14) 0.9310(2) 0.0397(7) Uani 1 1 d .
H16 H 1.0678 -0.0971 0.9496 0.048 Uiso 1 1 calc R
C17 C 1.00677(12) -0.03558(14) 0.86262(19) 0.0314(6) Uani 1 1 d .
H17 H 1.0239 -0.0249 0.8347 0.038 Uiso 1 1 calc R
C18 C 0.87422(11) 0.00251(12) 0.64343(17) 0.0240(5) Uani 1 1 d .
C19 C 0.84738(12) -0.04958(13) 0.6457(2) 0.0330(6) Uani 1 1 d .
H19 H 0.8557 -0.0629 0.7007 0.040 Uiso 1 1 calc R
C20 C 0.80864(13) -0.08153(16) 0.5675(2) 0.0438(8) Uani 1 1 d .
H20 H 0.7906 -0.1169 0.5692 0.053 Uiso 1 1 calc R
C21 C 0.79599(14) -0.06247(16) 0.4873(2) 0.0483(9) Uani 1 1 d .
H21 H 0.7690 -0.0845 0.4340 0.058 Uiso 1 1 calc R
C22 C 0.82235(14) -0.01149(15) 0.4842(2) 0.0415(8) Uani 1 1 d .
H22 H 0.8136 0.0015 0.4288 0.050 Uiso 1 1 calc R
C23 C 0.86168(12) 0.02082(13) 0.56215(18) 0.0303(6) Uani 1 1 d .
H23 H 0.8801 0.0556 0.5600 0.036 Uiso 1 1 calc R
C51 C 1.07895(11) 0.23932(12) 1.00676(16) 0.0220(5) Uani 1 1 d .
C52 C 1.08119(12) 0.22804(12) 1.08365(18) 0.0270(6) Uani 1 1 d .
H52 H 1.0666 0.1933 1.0943 0.032 Uiso 1 1 calc R
C53 C 1.10939(12) 0.27884(13) 1.14097(17) 0.0282(6) Uani 1 1 d .
H53 H 1.1173 0.2839 1.1978 0.034 Uiso 1 1 calc R
C54 C 1.12406(11) 0.32089(13) 1.10064(17) 0.0270(6) Uani 1 1 d .
H54 H 1.1431 0.3588 1.1254 0.032 Uiso 1 1 calc R
C55 C 1.10524(10) 0.29656(12) 1.01640(17) 0.0220(5) Uani 1 1 d .
H55 H 1.1094 0.3149 0.9748 0.026 Uiso 1 1 calc R
C56 C 0.98803(11) 0.37355(12) 0.92986(17) 0.0208(5) Uani 1 1 d .
C57 C 0.95771(10) 0.31631(12) 0.90299(17) 0.0228(5) Uani 1 1 d .
H57 H 0.9428 0.2952 0.8487 0.027 Uiso 1 1 calc R
C58 C 0.95397(11) 0.29689(13) 0.97149(19) 0.0284(6) Uani 1 1 d .
H58 H 0.9359 0.2607 0.9708 0.034 Uiso 1 1 calc R
C59 C 0.98186(12) 0.34083(13) 1.04114(19) 0.0289(6) Uani 1 1 d .
H59 H 0.9859 0.3390 1.0953 0.035 Uiso 1 1 calc R
C60 C 1.00274(12) 0.38820(12) 1.01595(17) 0.0253(6) Uani 1 1 d .
H60 H 1.0230 0.4235 1.0503 0.030 Uiso 1 1 calc R
C61 C 1.03746(11) 0.16909(12) 0.87226(18) 0.0238(5) Uani 1 1 d .
C62 C 1.07161(10) 0.45268(11) 0.93699(16) 0.0201(5) Uani 1 1 d .
C63 C 1.11212(11) 0.44573(12) 0.92158(18) 0.0242(5) Uani 1 1 d .
H63 H 1.1045 0.4193 0.8753 0.029 Uiso 1 1 calc R
C64 C 1.16373(11) 0.47720(13) 0.97348(19) 0.0298(6) Uani 1 1 d .
H64 H 1.1911 0.4723 0.9624 0.036 Uiso 1 1 calc R
C65 C 1.17506(12) 0.51542(14) 1.04085(19) 0.0330(6) Uani 1 1 d .
H65 H 1.2105 0.5365 1.0769 0.040 Uiso 1 1 calc R
C66 C 1.13520(12) 0.52311(14) 1.0560(2) 0.0341(7) Uani 1 1 d .
H66 H 1.1432 0.5497 1.1024 0.041 Uiso 1 1 calc R
C67 C 1.08343(12) 0.49269(13) 1.00449(18) 0.0282(6) Uani 1 1 d .
H67 H 1.0560 0.4990 1.0150 0.034 Uiso 1 1 calc R
C68 C 0.95111(10) 0.47561(12) 0.81317(16) 0.0207(5) Uani 1 1 d .
C69 C 0.96458(11) 0.53280(12) 0.79815(17) 0.0243(5) Uani 1 1 d .
H69 H 1.0024 0.5412 0.8186 0.029 Uiso 1 1 calc R
C70 C 0.92269(12) 0.57781(13) 0.75319(18) 0.0315(6) Uani 1 1 d .
H70 H 0.9320 0.6168 0.7429 0.038 Uiso 1 1 calc R
C71 C 0.86773(13) 0.56600(14) 0.72356(19) 0.0358(7) Uani 1 1 d .
H71 H 0.8394 0.5969 0.6932 0.043 Uiso 1 1 calc R
C72 C 0.85392(13) 0.50950(15) 0.7379(2) 0.0370(7) Uani 1 1 d .
H72 H 0.8161 0.5016 0.7179 0.044 Uiso 1 1 calc R
C73 C 0.89523(11) 0.46383(13) 0.78177(18) 0.0275(6) Uani 1 1 d .
H73 H 0.8853 0.4246 0.7903 0.033 Uiso 1 1 calc R
Sb1 Sb 0.225604(9) 0.131223(10) 0.213324(14) 0.03722(6) Uani 1 1 d .
F1 F 0.22601(9) 0.21562(9) 0.19782(16) 0.0553(6) Uani 1 1 d .
F2 F 0.16262(9) 0.12250(11) 0.09346(13) 0.0554(6) Uani 1 1 d .
F3 F 0.17708(11) 0.14287(10) 0.24563(16) 0.0615(6) Uani 1 1 d .
F4 F 0.28889(11) 0.13972(11) 0.33255(17) 0.0944(11) Uani 1 1 d .
F5 F 0.27356(10) 0.11941(11) 0.1800(2) 0.0770(8) Uani 1 1 d .
F6 F 0.22587(10) 0.04686(9) 0.22974(14) 0.0593(6) Uani 1 1 d .
O1S O 0.12366(19) 0.78531(18) -0.0168(3) 0.1065(14) Uani 1 1 d .
C1S C 0.1632(3) 0.7492(3) 0.0081(5) 0.0949(18) Uani 1 1 d .
C2S C 0.2278(3) 0.7643(3) 0.0829(4) 0.116(2) Uani 1 1 d .
H2S1 H 0.2475 0.7688 0.0560 0.174 Uiso 1 1 calc R
H2S2 H 0.2453 0.7311 0.1269 0.174 Uiso 1 1 calc R
H2S3 H 0.2307 0.8026 0.1127 0.174 Uiso 1 1 calc R
C3S C 0.1538(2) 0.6865(2) -0.0413(3) 0.0839(15) Uani 1 1 d .
H3S1 H 0.1128 0.6784 -0.0845 0.126 Uiso 1 1 calc R
H3S2 H 0.1719 0.6533 0.0028 0.126 Uiso 1 1 calc R
H3S3 H 0.1709 0.6889 -0.0728 0.126 Uiso 1 1 calc R
O2S O 0.0000 0.2917(2) 0.2500 0.112(2) Uani 1 2 d S
C4S C 0.0000 0.2365(3) 0.2500 0.079(2) Uani 1 2 d S
C5S C 0.0414(3) 0.2008(3) 0.2479(5) 0.122(3) Uani 1 1 d .
H5S1 H 0.0213 0.1773 0.1921 0.183 Uiso 1 1 calc R
H5S2 H 0.0617 0.1727 0.2989 0.183 Uiso 1 1 calc R
H5S3 H 0.0688 0.2285 0.2512 0.183 Uiso 1 1 calc R

loop_
_atom_site_aniso_label
_atom_site_aniso_U_11
_atom_site_aniso_U_22
_atom_site_aniso_U_33
_atom_site_aniso_U_23
_atom_site_aniso_U_13
_atom_site_aniso_U_12
Ag1 0.02165(13) 0.01611(13) 0.02217(13) 0.000 0.01302(11) 0.000
Ag2 0.02828(14) 0.01568(13) 0.02088(13) 0.000 0.01590(12) 0.000
Fe1 0.01630(17) 0.0256(2) 0.0270(2) 0.00714(15) 0.01130(16) 0.00184(14)
Fe2 0.02210(18) 0.01733(18) 0.01866(17) -0.00116(13) 0.01263(15) 0.00047(14)
P1 0.0192(3) 0.0169(3) 0.0195(3) 0.0025(2) 0.0097(3) -0.0010(2)
P2 0.0198(3) 0.0159(3) 0.0188(3) -0.0016(2) 0.0115(3) 0.0006(2)
N1 0.0360(13) 0.0189(11) 0.0254(11) 0.0008(9) 0.0207(11) -0.0006(10)
N2 0.0213(10) 0.0196(11) 0.0253(11) -0.0020(9) 0.0144(9) 0.0002(8)
C1 0.0231(12) 0.0220(13) 0.0260(13) 0.0052(10) 0.0134(11) 0.0020(10)
C2 0.0406(17) 0.0408(19) 0.053(2) 0.0250(15) 0.0341(16) 0.0238(15)
C3 0.0185(14) 0.075(3) 0.052(2) 0.037(2) 0.0148(15) 0.0145(16)
C4 0.0265(15) 0.050(2) 0.0270(16) 0.0102(14) 0.0006(13) -0.0139(14)
C5 0.0253(13) 0.0230(13) 0.0200(13) 0.0016(10) 0.0087(11) -0.0022(11)
C6 0.0210(12) 0.0229(13) 0.0220(12) 0.0066(10) 0.0114(11) 0.0020(10)
C7 0.0227(13) 0.0272(14) 0.0208(13) 0.0039(10) 0.0089(11) 0.0014(11)
C8 0.0337(15) 0.0359(17) 0.0346(16) 0.0028(13) 0.0231(14) 0.0070(13)
C9 0.0296(15) 0.0442(19) 0.0415(17) 0.0111(14) 0.0267(14) 0.0043(13)
C10 0.0267(13) 0.0300(15) 0.0357(15) 0.0078(12) 0.0205(13) -0.0025(11)
C11 0.0444(17) 0.0259(14) 0.0259(14) -0.0040(11) 0.0247(13) -0.0088(13)
C12 0.0249(12) 0.0180(13) 0.0205(12) 0.0023(10) 0.0097(11) -0.0040(10)
C13 0.0295(14) 0.0251(14) 0.0263(14) 0.0036(11) 0.0140(12) -0.0056(11)
C14 0.0419(17) 0.0271(16) 0.0285(15) 0.0045(12) 0.0150(14) -0.0102(13)
C15 0.0452(18) 0.0231(15) 0.0253(15) 0.0085(12) 0.0077(14) -0.0045(13)
C16 0.0305(15) 0.0304(17) 0.0360(17) 0.0114(13) 0.0084(13) 0.0058(12)
C17 0.0284(14) 0.0297(16) 0.0294(14) 0.0057(12) 0.0139(12) 0.0013(12)
C18 0.0208(12) 0.0197(13) 0.0245(13) -0.0012(10) 0.0101(11) -0.0015(10)
C19 0.0306(14) 0.0278(15) 0.0337(15) -0.0019(12) 0.0159(13) -0.0073(12)
C20 0.0324(16) 0.0345(18) 0.0451(19) -0.0091(14) 0.0133(15) -0.0105(13)
C21 0.0367(17) 0.041(2) 0.0344(18) -0.0126(15) 0.0043(14) -0.0054(15)
C22 0.0425(18) 0.0390(19) 0.0221(14) 0.0009(13) 0.0086(13) 0.0030(14)
C23 0.0312(14) 0.0242(14) 0.0268(14) 0.0017(11) 0.0129(12) 0.0006(11)
C51 0.0220(12) 0.0199(13) 0.0211(12) -0.0032(10) 0.0114(11) 0.0012(10)
C52 0.0338(14) 0.0199(13) 0.0261(13) 0.0028(10) 0.0175(12) 0.0039(11)
C53 0.0307(14) 0.0283(15) 0.0176(12) 0.0015(10) 0.0104(11) 0.0062(11)
C54 0.0217(12) 0.0241(14) 0.0236(13) -0.0047(11) 0.0076(11) -0.0002(10)
C55 0.0197(12) 0.0213(13) 0.0224(12) -0.0005(10) 0.0113(11) 0.0015(10)
C56 0.0221(12) 0.0193(13) 0.0245(13) 0.0003(10) 0.0159(11) 0.0033(10)
C57 0.0186(12) 0.0265(14) 0.0211(12) -0.0016(10) 0.0109(10) -0.0012(10)
C58 0.0245(13) 0.0285(15) 0.0353(15) 0.0026(12) 0.0198(12) -0.0005(11)
C59 0.0332(15) 0.0319(16) 0.0318(15) 0.0023(12) 0.0250(13) 0.0051(12)
C60 0.0308(14) 0.0225(13) 0.0259(13) 0.0002(10) 0.0189(12) 0.0067(11)
C61 0.0222(12) 0.0216(13) 0.0296(14) -0.0030(11) 0.0167(11) -0.0012(10)
C62 0.0198(11) 0.0163(12) 0.0212(12) -0.0009(9) 0.0108(10) 0.0006(9)
C63 0.0273(13) 0.0192(13) 0.0273(13) 0.0008(10) 0.0172(11) 0.0023(10)
C64 0.0247(13) 0.0274(15) 0.0374(16) 0.0014(12) 0.0189(13) 0.0007(11)
C65 0.0237(13) 0.0328(16) 0.0312(15) -0.0031(12) 0.0107(12) -0.0066(12)
C66 0.0338(15) 0.0358(17) 0.0318(15) -0.0126(13) 0.0195(13) -0.0107(13)
C67 0.0290(14) 0.0264(15) 0.0310(14) -0.0060(11) 0.0192(12) -0.0023(11)
C68 0.0214(12) 0.0199(13) 0.0181(12) -0.0023(9) 0.0104(10) 0.0022(10)
C69 0.0252(13) 0.0230(14) 0.0209(13) -0.0002(10) 0.0119(11) 0.0016(10)
C70 0.0353(15) 0.0226(14) 0.0267(14) 0.0010(11) 0.0136(13) 0.0015(12)
C71 0.0323(15) 0.0326(17) 0.0301(15) 0.0062(12) 0.0124(13) 0.0129(13)
C72 0.0254(14) 0.0391(18) 0.0407(17) 0.0043(14) 0.0170(13) 0.0079(13)
C73 0.0249(13) 0.0250(14) 0.0316(14) 0.0030(11) 0.0165(12) 0.0017(11)
Sb1 0.03176(11) 0.02961(12) 0.03925(12) 0.01509(9) 0.01565(10) 0.00345(8)
F1 0.0517(12) 0.0331(11) 0.0924(16) 0.0274(11) 0.0496(12) 0.0140(9)
F2 0.0498(12) 0.0678(15) 0.0363(11) 0.0085(10) 0.0195(10) 0.0175(11)
F3 0.0934(17) 0.0527(14) 0.0699(15) 0.0070(11) 0.0660(15) -0.0064(12)
F4 0.0721(17) 0.0441(14) 0.0598(16) 0.0021(11) -0.0166(13) 0.0124(12)
F5 0.0645(15) 0.0497(14) 0.145(3) 0.0223(15) 0.0776(17) 0.0191(12)
F6 0.0801(15) 0.0307(11) 0.0513(12) 0.0101(9) 0.0314(12) -0.0049(10)
O1S 0.134(3) 0.075(3) 0.165(4) 0.023(3) 0.119(4) 0.033(2)
C1S 0.130(5) 0.083(4) 0.127(5) 0.011(4) 0.106(5) -0.004(4)
C2S 0.157(6) 0.090(4) 0.094(4) -0.013(3) 0.071(4) -0.058(4)
C3S 0.076(3) 0.077(4) 0.077(3) -0.005(3) 0.035(3) -0.009(3)
O2S 0.153(5) 0.052(3) 0.073(3) 0.000 0.038(3) 0.000
C4S 0.137(7) 0.054(4) 0.059(4) 0.000 0.066(4) 0.000
C5S 0.163(6) 0.111(5) 0.170(7) -0.070(5) 0.142(6) -0.063(5)

loop_
_atom_type_symbol
_atom_type_description
_atom_type_scat_dispersion_real
_atom_type_scat_dispersion_imag
_atom_type_scat_source
C C 0.0033 0.0016 'International Tables Vol C Tables 4.2.6.8 and 6.1.1.4'
H H 0.0000 0.0000 'International Tables Vol C Tables 4.2.6.8 and 6.1.1.4'
N N 0.0061 0.0033 'International Tables Vol C Tables 4.2.6.8 and 6.1.1.4'
O O 0.0106 0.0060 'International Tables Vol C Tables 4.2.6.8 and 6.1.1.4'
F F 0.0171 0.0103 'International Tables Vol C Tables 4.2.6.8 and 6.1.1.4'
P P 0.1023 0.0942 'International Tables Vol C Tables 4.2.6.8 and 6.1.1.4'
Fe Fe 0.3463 0.8444 'International Tables Vol C Tables 4.2.6.8 and 6.1.1.4'
Ag Ag -0.8971 1.1015 'International Tables Vol C Tables 4.2.6.8 and 6.1.1.4'
Sb Sb -0.5866 1.5461 'International Tables Vol C Tables 4.2.6.8 and 6.1.1.4'

loop_
_geom_angle_atom_site_label_1
_geom_angle_atom_site_label_2
_geom_angle_atom_site_label_3
_geom_angle
_geom_angle_site_symmetry_1
_geom_angle_site_symmetry_3
C61 Ag1 C61 109.53(14) . 2_756
C61 Ag1 P1 103.35(7) . .
C61 Ag1 P1 112.43(7) 2_756 .
C61 Ag1 P1 112.43(7) . 2_756
C61 Ag1 P1 103.35(7) 2_756 2_756
P1 Ag1 P1 115.87(3) . 2_756
C11 Ag2 C11 110.00(16) . 2_756
C11 Ag2 P2 106.05(7) . .
C11 Ag2 P2 112.61(7) 2_756 .
C11 Ag2 P2 112.61(7) . 2_756
C11 Ag2 P2 106.05(7) 2_756 2_756
P2 Ag2 P2 109.65(3) . 2_756
C1 Fe1 C7 108.47(11) . .
C1 Fe1 C6 127.32(10) . .
C7 Fe1 C6 41.38(11) . .
C1 Fe1 C2 41.04(11) . .
C7 Fe1 C2 122.67(14) . .
C6 Fe1 C2 162.06(13) . .
C1 Fe1 C3 67.75(12) . .
C7 Fe1 C3 158.59(16) . .
C6 Fe1 C3 157.27(15) . .
C2 Fe1 C3 40.50(15) . .
C1 Fe1 C8 119.96(12) . .
C7 Fe1 C8 40.70(11) . .
C6 Fe1 C8 68.99(11) . .
C2 Fe1 C8 103.71(14) . .
C3 Fe1 C8 121.35(15) . .
C1 Fe1 C10 164.99(11) . .
C7 Fe1 C10 69.02(11) . .
C6 Fe1 C10 41.14(10) . .
C2 Fe1 C10 153.05(12) . .
C3 Fe1 C10 120.15(13) . .
C8 Fe1 C10 68.46(13) . .
C1 Fe1 C9 153.79(12) . .
C7 Fe1 C9 68.48(12) . .
C6 Fe1 C9 68.68(11) . .
C2 Fe1 C9 117.09(13) . .
C3 Fe1 C9 105.12(13) . .
C8 Fe1 C9 40.59(12) . .
C10 Fe1 C9 40.38(12) . .
C1 Fe1 C4 67.70(12) . .
C7 Fe1 C4 159.70(14) . .
C6 Fe1 C4 123.91(14) . .
C2 Fe1 C4 68.50(15) . .
C3 Fe1 C4 40.37(16) . .
C8 Fe1 C4 159.01(13) . .
C10 Fe1 C4 109.19(13) . .
C9 Fe1 C4 124.12(13) . .
C1 Fe1 C5 40.83(11) . .
C7 Fe1 C5 123.78(11) . .
C6 Fe1 C5 110.74(11) . .
C2 Fe1 C5 69.32(12) . .
C3 Fe1 C5 68.13(13) . .
C8 Fe1 C5 157.19(12) . .
C10 Fe1 C5 127.35(12) . .
C9 Fe1 C5 162.05(12) . .
C4 Fe1 C5 40.22(12) . .
C51 Fe2 C56 127.68(10) . .
C51 Fe2 C60 164.90(11) . .
C56 Fe2 C60 41.33(10) . .
C51 Fe2 C55 41.16(10) . .
C56 Fe2 C55 106.45(10) . .
C60 Fe2 C55 125.49(11) . .
C51 Fe2 C57 109.43(10) . .
C56 Fe2 C57 41.51(10) . .
C60 Fe2 C57 69.12(11) . .
C55 Fe2 C57 119.65(10) . .
C51 Fe2 C54 68.44(11) . .
C56 Fe2 C54 117.33(11) . .
C60 Fe2 C54 105.75(11) . .
C55 Fe2 C54 40.88(10) . .
C57 Fe2 C54 153.36(11) . .
C51 Fe2 C53 67.88(10) . .
C56 Fe2 C53 151.51(11) . .
C60 Fe2 C53 117.38(11) . .
C55 Fe2 C53 68.45(11) . .
C57 Fe2 C53 165.48(11) . .
C54 Fe2 C53 40.38(11) . .
C51 Fe2 C52 40.98(10) . .
C56 Fe2 C52 166.41(11) . .
C60 Fe2 C52 151.55(11) . .
C55 Fe2 C52 69.45(11) . .
C57 Fe2 C52 128.30(11) . .
C54 Fe2 C52 68.62(11) . .
C53 Fe2 C52 40.35(11) . .
C51 Fe2 C59 153.85(11) . .
C56 Fe2 C59 69.12(10) . .
C60 Fe2 C59 40.77(11) . .
C55 Fe2 C59 163.29(11) . .
C57 Fe2 C59 68.42(11) . .
C54 Fe2 C59 125.59(11) . .
C53 Fe2 C59 107.31(11) . .
C52 Fe2 C59 118.52(11) . .
C51 Fe2 C58 120.91(11) . .
C56 Fe2 C58 69.04(11) . .
C60 Fe2 C58 68.43(12) . .
C55 Fe2 C58 154.74(11) . .
C57 Fe2 C58 40.54(10) . .
C54 Fe2 C58 163.73(11) . .
C53 Fe2 C58 127.46(12) . .
C52 Fe2 C58 108.81(12) . .
C59 Fe2 C58 40.32(11) . .
C6 P1 C18 102.86(12) . .
C6 P1 C12 102.63(12) . .
C18 P1 C12 103.54(12) . .
C6 P1 Ag1 115.33(9) . .
C18 P1 Ag1 118.55(9) . .
C12 P1 Ag1 112.06(9) . .
C56 P2 C62 108.22(12) . .
C56 P2 C68 102.68(12) . .
C62 P2 C68 103.64(12) . .
C56 P2 Ag2 114.36(9) . .
C62 P2 Ag2 112.70(8) . .
C68 P2 Ag2 114.24(8) . .
C11 N1 C1 179.0(3) . .
C61 N2 C51 176.9(3) . .
N1 C1 C2 124.4(3) . .
N1 C1 C5 125.5(2) . .
C2 C1 C5 110.1(3) . .
N1 C1 Fe1 125.68(18) . .
C2 C1 Fe1 70.39(16) . .
C5 C1 Fe1 71.23(15) . .
C3 C2 C1 105.9(3) . .
C3 C2 Fe1 69.81(19) . .
C1 C2 Fe1 68.57(16) . .
C3 C2 H2 127.1 . .
C1 C2 H2 127.1 . .
Fe1 C2 H2 126.1 . .
C2 C3 C4 109.3(3) . .
C2 C3 Fe1 69.69(17) . .
C4 C3 Fe1 70.48(17) . .
C2 C3 H3 125.3 . .
C4 C3 H3 125.3 . .
Fe1 C3 H3 126.1 . .
C3 C4 C5 108.5(3) . .
C3 C4 Fe1 69.14(19) . .
C5 C4 Fe1 69.90(16) . .
C3 C4 H4 125.8 . .
C5 C4 H4 125.8 . .
Fe1 C4 H4 126.8 . .
C4 C5 C1 106.2(3) . .
C4 C5 Fe1 69.88(17) . .
C1 C5 Fe1 67.94(15) . .
C4 C5 H5 126.9 . .
C1 C5 H5 126.9 . .
Fe1 C5 H5 126.8 . .
C10 C6 C7 107.0(2) . .
C10 C6 P1 128.7(2) . .
C7 C6 P1 124.2(2) . .
C10 C6 Fe1 69.77(15) . .
C7 C6 Fe1 68.91(15) . .
P1 C6 Fe1 128.00(14) . .
C8 C7 C6 108.3(2) . .
C8 C7 Fe1 70.29(16) . .
C6 C7 Fe1 69.72(15) . .
C8 C7 H7 125.8 . .
C6 C7 H7 125.8 . .
Fe1 C7 H7 125.7 . .
C7 C8 C9 108.0(3) . .
C7 C8 Fe1 69.02(16) . .
C9 C8 Fe1 70.01(17) . .
C7 C8 H8 126.0 . .
C9 C8 H8 126.0 . .
Fe1 C8 H8 126.6 . .
C10 C9 C8 108.5(3) . .
C10 C9 Fe1 69.62(16) . .
C8 C9 Fe1 69.40(16) . .
C10 C9 H9 125.7 . .
C8 C9 H9 125.7 . .
Fe1 C9 H9 126.8 . .
C9 C10 C6 108.1(3) . .
C9 C10 Fe1 70.00(17) . .
C6 C10 Fe1 69.10(15) . .
C9 C10 H10 125.9 . .
C6 C10 H10 125.9 . .
Fe1 C10 H10 126.5 . .
N1 C11 Ag2 177.9(3) . .
C17 C12 C13 119.0(2) . .
C17 C12 P1 117.8(2) . .
C13 C12 P1 123.3(2) . .
C12 C13 C14 120.1(3) . .
C12 C13 H13 119.9 . .
C14 C13 H13 119.9 . .
C15 C14 C13 120.0(3) . .
C15 C14 H14 120.0 . .
C13 C14 H14 120.0 . .
C14 C15 C16 120.5(3) . .
C14 C15 H15 119.7 . .
C16 C15 H15 119.7 . .
C15 C16 C17 119.4(3) . .
C15 C16 H16 120.3 . .
C17 C16 H16 120.3 . .
C16 C17 C12 121.0(3) . .
C16 C17 H17 119.5 . .
C12 C17 H17 119.5 . .
C23 C18 C19 119.0(3) . .
C23 C18 P1 118.9(2) . .
C19 C18 P1 122.0(2) . .
C20 C19 C18 119.8(3) . .
C20 C19 H19 120.1 . .
C18 C19 H19 120.1 . .
C21 C20 C19 120.6(3) . .
C21 C20 H20 119.7 . .
C19 C20 H20 119.7 . .
C20 C21 C22 120.2(3) . .
C20 C21 H21 119.9 . .
C22 C21 H21 119.9 . .
C21 C22 C23 119.9(3) . .
C21 C22 H22 120.1 . .
C23 C22 H22 120.1 . .
C22 C23 C18 120.5(3) . .
C22 C23 H23 119.8 . .
C18 C23 H23 119.8 . .
N2 C51 C55 125.0(2) . .
N2 C51 C52 125.5(2) . .
C55 C51 C52 109.5(2) . .
N2 C51 Fe2 126.26(17) . .
C55 C51 Fe2 70.03(15) . .
C52 C51 Fe2 70.75(15) . .
C53 C52 C51 106.3(2) . .
C53 C52 Fe2 69.81(15) . .
C51 C52 Fe2 68.27(15) . .
C53 C52 H52 126.9 . .
C51 C52 H52 126.9 . .
Fe2 C52 H52 126.6 . .
C54 C53 C52 109.4(2) . .
C54 C53 Fe2 69.59(15) . .
C52 C53 Fe2 69.85(15) . .
C54 C53 H53 125.3 . .
C52 C53 H53 125.3 . .
Fe2 C53 H53 126.9 . .
C53 C54 C55 108.1(2) . .
C53 C54 Fe2 70.03(16) . .
C55 C54 Fe2 69.16(14) . .
C53 C54 H54 126.0 . .
C55 C54 H54 126.0 . .
Fe2 C54 H54 126.4 . .
C51 C55 C54 106.6(2) . .
C51 C55 Fe2 68.81(14) . .
C54 C55 Fe2 69.96(15) . .
C51 C55 H55 126.7 . .
C54 C55 H55 126.7 . .
Fe2 C55 H55 126.1 . .
C60 C56 C57 106.9(2) . .
C60 C56 P2 130.5(2) . .
C57 C56 P2 122.58(19) . .
C60 C56 Fe2 69.50(15) . .
C57 C56 Fe2 69.52(14) . .
P2 C56 Fe2 124.57(13) . .
C58 C57 C56 108.3(2) . .
C58 C57 Fe2 70.67(15) . .
C56 C57 Fe2 68.97(14) . .
C58 C57 H57 125.9 . .
C56 C57 H57 125.9 . .
Fe2 C57 H57 126.1 . .
C59 C58 C57 108.3(2) . .
C59 C58 Fe2 69.54(15) . .
C57 C58 Fe2 68.79(15) . .
C59 C58 H58 125.9 . .
C57 C58 H58 125.9 . .
Fe2 C58 H58 127.4 . .
C58 C59 C60 108.3(2) . .
C58 C59 Fe2 70.15(15) . .
C60 C59 Fe2 68.87(15) . .
C58 C59 H59 125.9 . .
C60 C59 H59 125.9 . .
Fe2 C59 H59 126.7 . .
C59 C60 C56 108.3(2) . .
C59 C60 Fe2 70.37(16) . .
C56 C60 Fe2 69.18(14) . .
C59 C60 H60 125.8 . .
C56 C60 H60 125.8 . .
Fe2 C60 H60 126.2 . .
N2 C61 Ag1 178.5(2) . .
C63 C62 C67 118.7(2) . .
C63 C62 P2 117.96(19) . .
C67 C62 P2 123.2(2) . .
C64 C63 C62 120.5(2) . .
C64 C63 H63 119.7 . .
C62 C63 H63 119.7 . .
C65 C64 C63 119.9(3) . .
C65 C64 H64 120.0 . .
C63 C64 H64 120.0 . .
C66 C65 C64 120.0(3) . .
C66 C65 H65 120.0 . .
C64 C65 H65 120.0 . .
C65 C66 C67 120.9(3) . .
C65 C66 H66 119.6 . .
C67 C66 H66 119.6 . .
C66 C67 C62 119.9(3) . .
C66 C67 H67 120.0 . .
C62 C67 H67 120.0 . .
C69 C68 C73 119.2(2) . .
C69 C68 P2 120.92(19) . .
C73 C68 P2 119.6(2) . .
C68 C69 C70 120.1(3) . .
C68 C69 H69 119.9 . .
C70 C69 H69 119.9 . .
C71 C70 C69 120.2(3) . .
C71 C70 H70 119.9 . .
C69 C70 H70 119.9 . .
C72 C71 C70 120.1(3) . .
C72 C71 H71 120.0 . .
C70 C71 H71 120.0 . .
C71 C72 C73 120.3(3) . .
C71 C72 H72 119.9 . .
C73 C72 H72 119.9 . .
C72 C73 C68 120.1(3) . .
C72 C73 H73 120.0 . .
C68 C73 H73 120.0 . .
F4 Sb1 F2 179.43(13) . .
F4 Sb1 F1 89.57(11) . .
F2 Sb1 F1 90.49(10) . .
F4 Sb1 F6 89.95(10) . .
F2 Sb1 F6 89.99(10) . .
F1 Sb1 F6 179.49(12) . .
F4 Sb1 F5 90.40(15) . .
F2 Sb1 F5 89.03(12) . .
F1 Sb1 F5 90.43(10) . .
F6 Sb1 F5 89.40(10) . .
F4 Sb1 F3 90.11(14) . .
F2 Sb1 F3 90.47(10) . .
F1 Sb1 F3 89.64(9) . .
F6 Sb1 F3 90.53(10) . .
F5 Sb1 F3 179.49(13) . .
O1S C1S C2S 123.7(6) . .
O1S C1S C3S 122.6(6) . .
C2S C1S C3S 113.3(5) . .
C1S C2S H2S1 109.5 . .
C1S C2S H2S2 109.5 . .
H2S1 C2S H2S2 109.5 . .
C1S C2S H2S3 109.5 . .
H2S1 C2S H2S3 109.5 . .
H2S2 C2S H2S3 109.5 . .
C1S C3S H3S1 109.5 . .
C1S C3S H3S2 109.5 . .
H3S1 C3S H3S2 109.5 . .
C1S C3S H3S3 109.5 . .
H3S1 C3S H3S3 109.5 . .
H3S2 C3S H3S3 109.5 . .
O2S C4S C5S 122.2(3) . 2
O2S C4S C5S 122.2(3) . .
C5S C4S C5S 115.7(7) 2 .
C4S C5S H5S1 109.5 . .
C4S C5S H5S2 109.5 . .
H5S1 C5S H5S2 109.5 . .
C4S C5S H5S3 109.5 . .
H5S1 C5S H5S3 109.5 . .
H5S2 C5S H5S3 109.5 . .

loop_
_geom_bond_atom_site_label_1
_geom_bond_atom_site_label_2
_geom_bond_distance
_geom_bond_site_symmetry_2
Ag1 C61 2.264(3) .
Ag1 C61 2.264(3) 2_756
Ag1 P1 2.5375(7) .
Ag1 P1 2.5375(7) 2_756
Ag2 C11 2.205(3) .
Ag2 C11 2.205(3) 2_756
Ag2 P2 2.5016(6) .
Ag2 P2 2.5016(6) 2_756
Fe1 C1 2.013(3) .
Fe1 C7 2.026(3) .
Fe1 C6 2.037(3) .
Fe1 C2 2.037(3) .
Fe1 C3 2.039(3) .
Fe1 C8 2.042(3) .
Fe1 C10 2.046(3) .
Fe1 C9 2.050(3) .
Fe1 C4 2.056(3) .
Fe1 C5 2.057(3) .
Fe2 C51 2.018(3) .
Fe2 C56 2.028(3) .
Fe2 C60 2.032(3) .
Fe2 C55 2.034(3) .
Fe2 C57 2.035(2) .
Fe2 C54 2.045(3) .
Fe2 C53 2.051(3) .
Fe2 C52 2.051(3) .
Fe2 C59 2.052(3) .
Fe2 C58 2.060(3) .
P1 C6 1.809(3) .
P1 C18 1.826(3) .
P1 C12 1.830(3) .
P2 C56 1.809(3) .
P2 C62 1.823(3) .
P2 C68 1.832(3) .
N1 C11 1.149(4) .
N1 C1 1.390(3) .
N2 C61 1.148(3) .
N2 C51 1.401(3) .
C1 C2 1.420(4) .
C1 C5 1.420(4) .
C2 C3 1.411(5) .
C2 H2 0.9500 .
C3 C4 1.413(6) .
C3 H3 0.9500 .
C4 C5 1.414(4) .
C4 H4 0.9500 .
C5 H5 0.9500 .
C6 C10 1.434(4) .
C6 C7 1.435(4) .
C7 C8 1.415(4) .
C7 H7 0.9500 .
C8 C9 1.420(4) .
C8 H8 0.9500 .
C9 C10 1.414(4) .
C9 H9 0.9500 .
C10 H10 0.9500 .
C12 C17 1.388(4) .
C12 C13 1.392(4) .
C13 C14 1.393(4) .
C13 H13 0.9500 .
C14 C15 1.376(5) .
C14 H14 0.9500 .
C15 C16 1.384(5) .
C15 H15 0.9500 .
C16 C17 1.386(4) .
C16 H16 0.9500 .
C17 H17 0.9500 .
C18 C23 1.393(4) .
C18 C19 1.401(4) .
C19 C20 1.384(4) .
C19 H19 0.9500 .
C20 C21 1.378(5) .
C20 H20 0.9500 .
C21 C22 1.379(5) .
C21 H21 0.9500 .
C22 C23 1.390(4) .
C22 H22 0.9500 .
C23 H23 0.9500 .
C51 C55 1.425(4) .
C51 C52 1.425(4) .
C52 C53 1.415(4) .
C52 H52 0.9500 .
C53 C54 1.414(4) .
C53 H53 0.9500 .
C54 C55 1.425(4) .
C54 H54 0.9500 .
C55 H55 0.9500 .
C56 C60 1.433(3) .
C56 C57 1.440(4) .
C57 C58 1.419(4) .
C57 H57 0.9500 .
C58 C59 1.417(4) .
C58 H58 0.9500 .
C59 C60 1.423(4) .
C59 H59 0.9500 .
C60 H60 0.9500 .
C62 C63 1.393(4) .
C62 C67 1.399(4) .
C63 C64 1.393(4) .
C63 H63 0.9500 .
C64 C65 1.378(4) .
C64 H64 0.9500 .
C65 C66 1.372(4) .
C65 H65 0.9500 .
C66 C67 1.384(4) .
C66 H66 0.9500 .
C67 H67 0.9500 .
C68 C69 1.392(4) .
C68 C73 1.394(4) .
C69 C70 1.394(4) .
C69 H69 0.9500 .
C70 C71 1.379(4) .
C70 H70 0.9500 .
C71 C72 1.378(5) .
C71 H71 0.9500 .
C72 C73 1.394(4) .
C72 H72 0.9500 .
C73 H73 0.9500 .
Sb1 F4 1.863(2) .
Sb1 F2 1.868(2) .
Sb1 F1 1.8701(19) .
Sb1 F6 1.870(2) .
Sb1 F5 1.874(2) .
Sb1 F3 1.874(2) .
O1S C1S 1.241(7) .
C1S C2S 1.569(9) .
C1S C3S 1.583(8) .
C2S H2S1 0.9800 .
C2S H2S2 0.9800 .
C2S H2S3 0.9800 .
C3S H3S1 0.9800 .
C3S H3S2 0.9800 .
C3S H3S3 0.9800 .
O2S C4S 1.208(8) .
C4S C5S 1.468(7) 2
C4S C5S 1.468(7) .
C5S H5S1 0.9800 .
C5S H5S2 0.9800 .
C5S H5S3 0.9800 .
